data_7719642
loop_
_publ_author_name
'Seifert, Fabian'
'Piesik, Dirk F.-J.'
'Portwich, Flavio L.'
'Kowalke, Janine'
'Seifert, Andreas'
'Matsidik, Rukiya'
'G&#xf6;rls, Helmar'
'Sommer, Michael'
'Harder, Sjoerd'
'Kretschmer, Robert'

_publ_section_title
;
 Mono- and dinuclear &#x3b2;-oxo-&#x3b4;-diiminate (BODDI) based catalysts
 for the ring-opening polymerization of L-lactide.
;
_journal_issue 42
_journal_name_full 'Dalton transactions (Cambridge, England : 2003)'
_journal_page_first 15780
_journal_page_last 15794
_journal_paper_doi 10.1039/d5dt01934f
_journal_volume 54
_journal_year 2025
_chemical_formula_moiety 'C53 H72 Ca2 N2 O3'
_chemical_formula_sum 'C53 H72 Ca2 N2 O3'
_chemical_formula_weight 865.28
_space_group_crystal_system monoclinic
_space_group_IT_number 14
_space_group_name_Hall '-P 2yn'
_space_group_name_H-M_alt 'P 1 21/n 1'
_atom_sites_solution_hydrogens mixed
_atom_sites_solution_primary direct
_atom_sites_solution_secondary difmap
_audit_creation_method SHELXL-2018/3
_audit_update_record
;
2023-03-24 deposited with the CCDC.	2025-10-01 downloaded from the CCDC.
;
_cell_angle_alpha 90
_cell_angle_beta 100.814(1)
_cell_angle_gamma 90
_cell_formula_units_Z 4
_cell_length_a 22.2978(3)
_cell_length_b 9.71970(10)
_cell_length_c 22.9847(4)
_cell_measurement_reflns_used 38155
_cell_measurement_temperature 133(2)
_cell_measurement_theta_max 27.465
_cell_measurement_theta_min 1.860
_cell_volume 4892.96(12)
_computing_cell_refinement DENZO
_computing_data_collection COLLECT
_computing_data_reduction DENZO
_computing_molecular_graphics SHELXTL/PC
_computing_publication_material 'SHELXL-2018/3 (Sheldrick, 2018)'
_computing_structure_refinement 'SHELXL-2018/3 (Sheldrick, 2018)'
_computing_structure_solution 'SHELXS-97 (Sheldrick, 2008)'
_diffrn_ambient_temperature 133(2)
_diffrn_measured_fraction_theta_full 0.999
_diffrn_measured_fraction_theta_max 0.999
_diffrn_measurement_device_type KappaCCD
_diffrn_measurement_method 'phi + omega - scans'
_diffrn_radiation_type MoK\a
_diffrn_radiation_wavelength 0.71073
_diffrn_reflns_av_R_equivalents 0.0582
_diffrn_reflns_av_unetI/netI 0.0424
_diffrn_reflns_Laue_measured_fraction_full 0.999
_diffrn_reflns_Laue_measured_fraction_max 0.999
_diffrn_reflns_limit_h_max 28
_diffrn_reflns_limit_h_min -28
_diffrn_reflns_limit_k_max 12
_diffrn_reflns_limit_k_min -12
_diffrn_reflns_limit_l_max 29
_diffrn_reflns_limit_l_min -29
_diffrn_reflns_number 38155
_diffrn_reflns_point_group_measured_fraction_full 0.999
_diffrn_reflns_point_group_measured_fraction_max 0.999
_diffrn_reflns_theta_full 25.242
_diffrn_reflns_theta_max 27.465
_diffrn_reflns_theta_min 1.860
_exptl_absorpt_coefficient_mu 0.276
_exptl_absorpt_correction_T_max 0.7456
_exptl_absorpt_correction_T_min 0.7044
_exptl_absorpt_correction_type multi-scan
_exptl_absorpt_process_details
; 
 SADABS 2016/2: Krause, L., Herbst-Irmer, R., Sheldrick G.M. & Stalke D., 
 J. Appl. Cryst. 48 (2015) 3-10 
;
_exptl_crystal_colour colourless
_exptl_crystal_density_diffrn 1.175
_exptl_crystal_density_method 'not measured'
_exptl_crystal_description prism
_exptl_crystal_F_000 1872
_exptl_crystal_size_max 0.102
_exptl_crystal_size_mid 0.088
_exptl_crystal_size_min 0.082
_refine_diff_density_max 0.272
_refine_diff_density_min -0.235
_refine_diff_density_rms 0.051
_refine_ls_extinction_method none
_refine_ls_goodness_of_fit_ref 1.078
_refine_ls_hydrogen_treatment mixed
_refine_ls_matrix_type full
_refine_ls_number_parameters 598
_refine_ls_number_reflns 11185
_refine_ls_number_restraints 12
_refine_ls_restrained_S_all 1.077
_refine_ls_R_factor_all 0.0700
_refine_ls_R_factor_gt 0.0508
_refine_ls_shift/su_max 0.001
_refine_ls_shift/su_mean 0.000
_refine_ls_structure_factor_coef Fsqd
_refine_ls_weighting_details 'w=1/[\s^2^(Fo^2^)+(0.0197P)^2^+4.5840P] where P=(Fo^2^+2Fc^2^)/3'
_refine_ls_weighting_scheme calc
_refine_ls_wR_factor_gt 0.0957
_refine_ls_wR_factor_ref 0.1039
_reflns_Friedel_coverage 0.000
_reflns_number_gt 8923
_reflns_number_total 11185
_reflns_threshold_expression 'I > 2\s(I)'
_cod_data_source_file d5dt01934f2.cif
_cod_data_source_block FO7421_(BODDI)(CaBn)2_b
_cod_depositor_comments 'Adding full bibliography for 7719641--7719649.cif.'
_cod_original_sg_symbol_H-M 'P 21/n'
_cod_database_code 7719642
_shelx_shelxl_version_number 2018/3
_shelx_space_group_comment
; 
The symmetry employed for this shelxl refinement is uniquely defined 
by the following loop, which should always be used as a source of 
symmetry information in preference to the above space-group names. 
They are only intended as comments. 
;
_shelx_estimated_absorpt_t_min 0.972
_shelx_estimated_absorpt_t_max 0.978

loop_
_space_group_symop_operation_xyz
'x, y, z'
'-x+1/2, y+1/2, -z+1/2'
'-x, -y, -z'
'x-1/2, -y-1/2, z-1/2'

loop_
_atom_site_label
_atom_site_type_symbol
_atom_site_fract_x
_atom_site_fract_y
_atom_site_fract_z
_atom_site_U_iso_or_equiv
_atom_site_adp_type
_atom_site_occupancy
_atom_site_site_symmetry_order
_atom_site_calc_flag
_atom_site_refinement_flags_posn
_atom_site_refinement_flags_adp
_atom_site_refinement_flags_occupancy
_atom_site_disorder_assembly
_atom_site_disorder_group
Ca1 Ca 0.59261(2) 0.31159(4) 0.31976(2) 0.02126(9) Uani 1 1 d . . . . .
Ca2 Ca 0.50423(2) 0.46854(4) 0.19861(2) 0.02049(9) Uani 1 1 d . . . . .
O1 O 0.53004(5) 0.49502(13) 0.29700(6) 0.0199(3) Uani 1 1 d . . . . .
O2 O 0.65050(7) 0.10496(16) 0.34491(7) 0.0395(4) Uani 1 1 d . . . . .
O3 O 0.51871(7) 0.20270(14) 0.36734(6) 0.0303(3) Uani 1 1 d . . . . .
N1 N 0.63144(7) 0.46378(16) 0.40235(7) 0.0203(3) Uani 1 1 d . . . . .
N2 N 0.41473(7) 0.58397(17) 0.21220(7) 0.0223(3) Uani 1 1 d . . . . .
C1 C 0.67811(8) 0.4102(2) 0.44868(8) 0.0215(4) Uani 1 1 d . . . . .
C2 C 0.66212(9) 0.3499(2) 0.49930(9) 0.0259(4) Uani 1 1 d . . . . .
C3 C 0.70752(10) 0.2948(2) 0.54268(9) 0.0333(5) Uani 1 1 d . . . . .
H3 H 0.696698 0.255904 0.577195 0.040 Uiso 1 1 calc R U . . .
C4 C 0.76800(10) 0.2952(3) 0.53687(10) 0.0379(5) Uani 1 1 d . . . . .
H4 H 0.798402 0.255919 0.566765 0.045 Uiso 1 1 calc R U . . .
C5 C 0.78373(9) 0.3533(2) 0.48714(10) 0.0331(5) Uani 1 1 d . . . . .
H5 H 0.825364 0.353924 0.483119 0.040 Uiso 1 1 calc R U . . .
C6 C 0.73978(9) 0.4115(2) 0.44244(9) 0.0247(4) Uani 1 1 d . . . . .
C7 C 0.59618(10) 0.3415(3) 0.50797(11) 0.0385(6) Uani 1 1 d . . . . .
H7 H 0.569372 0.392180 0.475133 0.046 Uiso 0.718(6) 1 calc R U P A 1
H7A H 0.573340 0.344017 0.466150 0.046 Uiso 0.282(6) 1 calc R U P A 2
C8 C 0.5746(3) 0.1966(9) 0.5092(2) 0.0432(11) Uani 0.718(6) 1 d . U P A 1
H8A H 0.576433 0.152078 0.471290 0.065 Uiso 0.718(6) 1 calc R U P A 1
H8B H 0.532421 0.195726 0.515703 0.065 Uiso 0.718(6) 1 calc R U P A 1
H8C H 0.600786 0.146673 0.541327 0.065 Uiso 0.718(6) 1 calc R U P A 1
C9 C 0.59069(18) 0.4103(5) 0.56970(19) 0.0514(11) Uani 0.718(6) 1 d . U P A 1
H9A H 0.606448 0.504625 0.571034 0.077 Uiso 0.718(6) 1 calc R U P A 1
H9B H 0.614483 0.356753 0.602144 0.077 Uiso 0.718(6) 1 calc R U P A 1
H9C H 0.547751 0.411924 0.573871 0.077 Uiso 0.718(6) 1 calc R U P A 1
C8A C 0.5811(10) 0.193(3) 0.5278(7) 0.0435(16) Uani 0.282(6) 1 d . U P A 2
H8AA H 0.595823 0.124758 0.502371 0.065 Uiso 0.282(6) 1 calc R U P A 2
H8AB H 0.536785 0.183104 0.524400 0.065 Uiso 0.282(6) 1 calc R U P A 2
H8AC H 0.601119 0.177872 0.569046 0.065 Uiso 0.282(6) 1 calc R U P A 2
C9A C 0.5686(5) 0.4490(12) 0.5337(5) 0.0518(14) Uani 0.282(6) 1 d . U P A 2
H9AA H 0.567375 0.531535 0.509017 0.078 Uiso 0.282(6) 1 calc R U P A 2
H9AB H 0.592157 0.468205 0.573302 0.078 Uiso 0.282(6) 1 calc R U P A 2
H9AC H 0.526889 0.422537 0.536788 0.078 Uiso 0.282(6) 1 calc R U P A 2
C10 C 0.76095(9) 0.4754(2) 0.38944(9) 0.0280(4) Uani 1 1 d . . . . .
H10 H 0.724063 0.509481 0.361521 0.034 Uiso 1 1 calc R U . . .
C11 C 0.79292(10) 0.3692(3) 0.35643(10) 0.0399(6) Uani 1 1 d . . . . .
H11A H 0.765387 0.291516 0.344418 0.060 Uiso 1 1 calc R U . . .
H11B H 0.830012 0.336365 0.382563 0.060 Uiso 1 1 calc R U . . .
H11C H 0.803804 0.412004 0.321215 0.060 Uiso 1 1 calc R U . . .
C12 C 0.80336(11) 0.5980(3) 0.40744(12) 0.0421(6) Uani 1 1 d . . . . .
H12A H 0.814704 0.638781 0.372032 0.063 Uiso 1 1 calc R U . . .
H12B H 0.840231 0.566893 0.434401 0.063 Uiso 1 1 calc R U . . .
H12C H 0.782319 0.666942 0.427405 0.063 Uiso 1 1 calc R U . . .
C13 C 0.61272(8) 0.5919(2) 0.40919(8) 0.0209(4) Uani 1 1 d . . . . .
C14 C 0.56402(8) 0.6603(2) 0.37276(9) 0.0227(4) Uani 1 1 d . . . . .
H14 H 0.557441 0.751995 0.384436 0.027 Uiso 1 1 calc R U . . .
C15 C 0.52312(8) 0.61481(19) 0.32147(8) 0.0199(4) Uani 1 1 d . . . . .
C16 C 0.47314(8) 0.7021(2) 0.29854(9) 0.0264(4) Uani 1 1 d . . . . .
H16 H 0.474614 0.789481 0.317245 0.032 Uiso 1 1 calc R U . . .
C17 C 0.42172(8) 0.6828(2) 0.25309(9) 0.0258(4) Uani 1 1 d . . . . .
C18 C 0.37138(10) 0.7890(2) 0.25309(11) 0.0398(6) Uani 1 1 d . . . . .
H18A H 0.380773 0.872086 0.232359 0.060 Uiso 1 1 calc R U . . .
H18B H 0.368723 0.812271 0.294010 0.060 Uiso 1 1 calc R U . . .
H18C H 0.332300 0.750884 0.232889 0.060 Uiso 1 1 calc R U . . .
C19 C 0.64551(10) 0.6775(2) 0.46129(10) 0.0323(5) Uani 1 1 d . . . . .
H19A H 0.688802 0.685666 0.458966 0.048 Uiso 1 1 calc R U . . .
H19B H 0.641626 0.632299 0.498521 0.048 Uiso 1 1 calc R U . . .
H19C H 0.627146 0.769290 0.459810 0.048 Uiso 1 1 calc R U . . .
C20 C 0.35560(8) 0.5712(2) 0.17455(9) 0.0236(4) Uani 1 1 d . . . . .
C21 C 0.34012(9) 0.6477(2) 0.12199(10) 0.0305(5) Uani 1 1 d . . . . .
C22 C 0.28157(9) 0.6331(2) 0.08788(10) 0.0352(5) Uani 1 1 d . . . . .
H22 H 0.270733 0.684566 0.052311 0.042 Uiso 1 1 calc R U . . .
C23 C 0.23939(9) 0.5461(2) 0.10469(10) 0.0355(5) Uani 1 1 d . . . . .
H23 H 0.199499 0.539374 0.081443 0.043 Uiso 1 1 calc R U . . .
C24 C 0.25517(9) 0.4686(2) 0.15531(10) 0.0315(5) Uani 1 1 d . . . . .
H24 H 0.225902 0.407895 0.166457 0.038 Uiso 1 1 calc R U . . .
C25 C 0.31338(8) 0.4772(2) 0.19081(9) 0.0257(4) Uani 1 1 d . . . . .
C26 C 0.38466(10) 0.7450(3) 0.10056(12) 0.0445(6) Uani 1 1 d . . . . .
H26 H 0.422919 0.747190 0.131248 0.053 Uiso 1 1 calc R U . . .
C27 C 0.36013(14) 0.8922(3) 0.09209(15) 0.0660(9) Uani 1 1 d . . . . .
H27A H 0.391137 0.951739 0.080104 0.099 Uiso 1 1 calc R U . . .
H27B H 0.350368 0.925860 0.129418 0.099 Uiso 1 1 calc R U . . .
H27C H 0.323167 0.893236 0.061335 0.099 Uiso 1 1 calc R U . . .
C28 C 0.40102(12) 0.6903(4) 0.04275(12) 0.0620(9) Uani 1 1 d . . . . .
H28A H 0.363910 0.683692 0.012343 0.093 Uiso 1 1 calc R U . . .
H28B H 0.419655 0.599005 0.049760 0.093 Uiso 1 1 calc R U . . .
H28C H 0.429940 0.753224 0.029301 0.093 Uiso 1 1 calc R U . . .
C29 C 0.32897(9) 0.3892(2) 0.24624(10) 0.0319(5) Uani 1 1 d . . . . .
H29 H 0.374136 0.394365 0.260435 0.038 Uiso 1 1 calc R U . . .
C30 C 0.29842(12) 0.4438(3) 0.29561(12) 0.0490(6) Uani 1 1 d . . . . .
H30A H 0.313452 0.536694 0.306586 0.073 Uiso 1 1 calc R U . . .
H30B H 0.308060 0.383105 0.330161 0.073 Uiso 1 1 calc R U . . .
H30C H 0.254094 0.446536 0.281817 0.073 Uiso 1 1 calc R U . . .
C31 C 0.31236(11) 0.2380(2) 0.23368(13) 0.0465(6) Uani 1 1 d . . . . .
H31A H 0.268216 0.229770 0.219624 0.070 Uiso 1 1 calc R U . . .
H31B H 0.324309 0.184286 0.270094 0.070 Uiso 1 1 calc R U . . .
H31C H 0.333919 0.203108 0.203283 0.070 Uiso 1 1 calc R U . . .
C32 C 0.60223(9) 0.4412(3) 0.14051(9) 0.0347(5) Uani 1 1 d . . . . .
H32 H 0.610592 0.349698 0.123834 0.042 Uiso 1 1 calc R U . . .
C33 C 0.56494(10) 0.5348(3) 0.10480(10) 0.0443(7) Uani 1 1 d . . . . .
H33 H 0.545999 0.507616 0.063463 0.053 Uiso 1 1 calc R U . . .
C34 C 0.55187(11) 0.6642(3) 0.12581(12) 0.0472(7) Uani 1 1 d . . . . .
H34 H 0.524326 0.730063 0.100073 0.057 Uiso 1 1 calc R U . . .
C35 C 0.58005(11) 0.7003(3) 0.18312(12) 0.0437(6) Uani 1 1 d . . . . .
H35 H 0.571161 0.792049 0.199292 0.052 Uiso 1 1 calc R U . . .
C36 C 0.61801(9) 0.6104(2) 0.21858(10) 0.0344(5) Uani 1 1 d . . . . .
H36 H 0.636021 0.639512 0.259898 0.041 Uiso 1 1 calc R U . . .
C37 C 0.62958(9) 0.4739(2) 0.20049(9) 0.0304(5) Uani 1 1 d . . . . .
C38 C 0.66091(11) 0.3760(3) 0.24011(11) 0.0390(6) Uani 1 1 d . . . . .
C39 C 0.43963(9) 0.2692(2) 0.12790(9) 0.0277(4) Uani 1 1 d . . . . .
H39 H 0.412863 0.319331 0.147693 0.033 Uiso 1 1 calc R U . . .
C40 C 0.42951(10) 0.2711(2) 0.06626(10) 0.0350(5) Uani 1 1 d . . . . .
H40 H 0.397122 0.324958 0.044934 0.042 Uiso 1 1 calc R U . . .
C41 C 0.46592(11) 0.1959(3) 0.03590(10) 0.0403(6) Uani 1 1 d . . . . .
H41 H 0.458919 0.196757 -0.006162 0.048 Uiso 1 1 calc R U . . .
C42 C 0.51333(10) 0.1184(3) 0.06827(10) 0.0395(6) Uani 1 1 d . . . . .
H42 H 0.538246 0.064382 0.047836 0.047 Uiso 1 1 calc R U . . .
C43 C 0.52473(9) 0.1185(2) 0.12911(10) 0.0320(5) Uani 1 1 d . . . . .
H43 H 0.557875 0.065696 0.149733 0.038 Uiso 1 1 calc R U . . .
C44 C 0.48846(9) 0.1950(2) 0.16200(9) 0.0256(4) Uani 1 1 d . . . . .
C45 C 0.50360(10) 0.2069(2) 0.22585(9) 0.0286(4) Uani 1 1 d . . . . .
C46 C 0.68322(11) 0.0618(2) 0.40240(10) 0.0391(5) Uani 1 1 d . . . . .
H46A H 0.655785 0.011879 0.424356 0.047 Uiso 1 1 calc R U . . .
H46B H 0.700716 0.142112 0.426146 0.047 Uiso 1 1 calc R U . . .
C47 C 0.73261(12) -0.0307(3) 0.38975(14) 0.0538(7) Uani 1 1 d . . . . .
H47A H 0.745930 -0.095924 0.422717 0.065 Uiso 1 1 calc R U . . .
H47B H 0.768315 0.022708 0.382539 0.065 Uiso 1 1 calc R U . . .
C48 C 0.70158(12) -0.1050(3) 0.33421(11) 0.0443(6) Uani 1 1 d . . . . .
H48A H 0.731219 -0.151858 0.313804 0.053 Uiso 0.57(2) 1 calc R U P B 1
H48B H 0.670599 -0.171715 0.342292 0.053 Uiso 0.57(2) 1 calc R U P B 1
H48C H 0.685324 -0.194696 0.344568 0.053 Uiso 0.43(2) 1 calc R U P B 2
H48D H 0.731023 -0.121829 0.307664 0.053 Uiso 0.43(2) 1 calc R U P B 2
C49 C 0.6734(6) 0.0174(12) 0.3009(4) 0.0439(19) Uani 0.57(2) 1 d . . P B 1
H49A H 0.704102 0.067784 0.283076 0.053 Uiso 0.57(2) 1 calc R U P B 1
H49B H 0.639479 -0.010754 0.268900 0.053 Uiso 0.57(2) 1 calc R U P B 1
C49A C 0.6483(9) -0.0105(17) 0.3029(6) 0.053(3) Uani 0.43(2) 1 d . . P B 2
H49C H 0.655557 0.021491 0.263909 0.063 Uiso 0.43(2) 1 calc R U P B 2
H49D H 0.608620 -0.058913 0.297462 0.063 Uiso 0.43(2) 1 calc R U P B 2
C50 C 0.46844(10) 0.2862(2) 0.37966(10) 0.0341(5) Uani 1 1 d . . . . .
H50A H 0.449398 0.338692 0.344050 0.041 Uiso 1 1 calc R U . . .
H50B H 0.482874 0.351733 0.412257 0.041 Uiso 1 1 calc R U . . .
C51 C 0.42346(11) 0.1849(3) 0.39729(11) 0.0445(6) Uani 1 1 d . . . . .
H51A H 0.381035 0.219335 0.386591 0.053 Uiso 1 1 calc R U . . .
H51B H 0.432988 0.165259 0.440298 0.053 Uiso 1 1 calc R U . . .
C52 C 0.43310(12) 0.0588(3) 0.36121(12) 0.0498(7) Uani 1 1 d . . . . .
H52A H 0.419011 -0.025866 0.378475 0.060 Uiso 1 1 calc R U . . .
H52B H 0.411675 0.067850 0.319577 0.060 Uiso 1 1 calc R U . . .
C53 C 0.50124(12) 0.0587(2) 0.36569(12) 0.0432(6) Uani 1 1 d . . . . .
H53A H 0.521506 0.010796 0.402129 0.052 Uiso 1 1 calc R U . . .
H53B H 0.512598 0.012177 0.330985 0.052 Uiso 1 1 calc R U . . .
H38A H 0.6879(12) 0.414(3) 0.2710(12) 0.052(8) Uiso 1 1 d . . . . .
H38B H 0.6717(12) 0.288(3) 0.2250(12) 0.058(8) Uiso 1 1 d . . . . .
H45A H 0.5290(11) 0.137(3) 0.2427(10) 0.037(7) Uiso 1 1 d . . . . .
H45B H 0.4679(11) 0.217(2) 0.2432(10) 0.038(7) Uiso 1 1 d . . . . .

loop_
_atom_site_aniso_label
_atom_site_aniso_U_11
_atom_site_aniso_U_22
_atom_site_aniso_U_33
_atom_site_aniso_U_23
_atom_site_aniso_U_13
_atom_site_aniso_U_12
Ca1 0.02296(19) 0.02113(19) 0.01933(19) -0.00058(16) 0.00307(14) 0.00554(15)
Ca2 0.01616(17) 0.0243(2) 0.02073(19) 0.00232(16) 0.00264(14) -0.00047(15)
O1 0.0198(6) 0.0188(7) 0.0205(7) -0.0001(5) 0.0025(5) 0.0020(5)
O2 0.0498(10) 0.0351(9) 0.0324(9) -0.0013(7) 0.0044(7) 0.0242(8)
O3 0.0372(8) 0.0223(7) 0.0335(8) -0.0019(6) 0.0121(6) -0.0035(6)
N1 0.0193(7) 0.0226(8) 0.0185(8) 0.0017(7) 0.0026(6) 0.0013(6)
N2 0.0155(7) 0.0223(8) 0.0278(9) 0.0035(7) 0.0007(6) -0.0012(6)
C1 0.0232(9) 0.0192(9) 0.0208(10) -0.0019(8) 0.0010(7) 0.0034(7)
C2 0.0272(10) 0.0264(10) 0.0237(10) 0.0015(8) 0.0039(8) 0.0017(8)
C3 0.0389(12) 0.0378(13) 0.0221(10) 0.0094(9) 0.0029(9) 0.0019(10)
C4 0.0331(12) 0.0446(14) 0.0316(12) 0.0117(11) -0.0056(9) 0.0049(10)
C5 0.0219(10) 0.0395(13) 0.0354(12) 0.0066(10) -0.0008(8) 0.0021(9)
C6 0.0222(9) 0.0254(10) 0.0250(10) 0.0016(8) 0.0004(8) 0.0019(8)
C7 0.0316(11) 0.0483(15) 0.0382(13) 0.0137(11) 0.0132(10) 0.0051(10)
C8 0.037(2) 0.0564(19) 0.033(3) 0.015(3) -0.001(3) -0.0072(17)
C9 0.046(2) 0.067(3) 0.047(2) -0.006(2) 0.0244(18) 0.0002(19)
C8A 0.037(3) 0.057(2) 0.034(4) 0.014(4) 0.000(4) -0.007(2)
C9A 0.047(3) 0.066(3) 0.048(3) -0.005(3) 0.023(2) 0.001(2)
C10 0.0197(9) 0.0361(12) 0.0279(11) 0.0069(9) 0.0036(8) 0.0023(8)
C11 0.0354(12) 0.0506(15) 0.0349(13) 0.0047(11) 0.0097(10) 0.0138(11)
C12 0.0355(12) 0.0411(14) 0.0493(15) 0.0114(12) 0.0067(11) -0.0064(11)
C13 0.0200(9) 0.0213(9) 0.0215(10) -0.0005(8) 0.0039(7) -0.0016(7)
C14 0.0213(9) 0.0196(10) 0.0263(10) -0.0014(8) 0.0019(7) 0.0023(7)
C15 0.0189(9) 0.0186(9) 0.0232(10) 0.0027(8) 0.0064(7) -0.0011(7)
C16 0.0220(9) 0.0183(9) 0.0368(12) -0.0021(9) 0.0001(8) 0.0018(8)
C17 0.0188(9) 0.0219(10) 0.0357(11) 0.0047(9) 0.0022(8) 0.0012(8)
C18 0.0254(11) 0.0344(13) 0.0546(15) -0.0103(11) -0.0056(10) 0.0103(10)
C19 0.0333(11) 0.0267(11) 0.0326(12) -0.0066(9) -0.0049(9) 0.0037(9)
C20 0.0163(8) 0.0235(10) 0.0299(11) -0.0006(8) 0.0012(7) 0.0019(8)
C21 0.0239(10) 0.0321(12) 0.0335(12) 0.0046(9) -0.0001(8) 0.0021(9)
C22 0.0257(10) 0.0415(13) 0.0346(12) 0.0034(10) -0.0037(9) 0.0038(10)
C23 0.0199(10) 0.0406(13) 0.0421(13) -0.0081(11) -0.0044(9) 0.0024(9)
C24 0.0194(9) 0.0303(11) 0.0436(13) -0.0065(10) 0.0027(9) -0.0042(9)
C25 0.0189(9) 0.0228(10) 0.0350(11) -0.0026(9) 0.0040(8) 0.0015(8)
C26 0.0291(11) 0.0519(15) 0.0484(15) 0.0225(13) -0.0035(10) -0.0051(11)
C27 0.0604(18) 0.0493(17) 0.080(2) 0.0322(16) -0.0067(16) -0.0127(15)
C28 0.0371(14) 0.095(2) 0.0536(18) 0.0348(17) 0.0070(12) -0.0017(15)
C29 0.0208(10) 0.0289(11) 0.0452(14) 0.0066(10) 0.0046(9) -0.0015(8)
C30 0.0525(15) 0.0505(16) 0.0449(15) 0.0069(13) 0.0113(12) 0.0045(13)
C31 0.0410(13) 0.0299(13) 0.0703(19) 0.0094(12) 0.0149(12) -0.0026(11)
C32 0.0252(10) 0.0548(15) 0.0267(11) -0.0042(10) 0.0115(8) -0.0070(10)
C33 0.0260(11) 0.082(2) 0.0255(12) 0.0081(13) 0.0066(9) -0.0138(12)
C34 0.0325(12) 0.0614(18) 0.0496(16) 0.0271(14) 0.0129(11) -0.0031(12)
C35 0.0382(13) 0.0386(14) 0.0581(17) 0.0097(12) 0.0189(12) -0.0118(11)
C36 0.0250(10) 0.0426(13) 0.0362(13) -0.0038(10) 0.0071(9) -0.0158(10)
C37 0.0188(9) 0.0479(13) 0.0265(11) 0.0001(10) 0.0092(8) -0.0074(9)
C38 0.0292(12) 0.0604(17) 0.0288(13) 0.0024(12) 0.0094(10) 0.0065(12)
C39 0.0220(9) 0.0309(11) 0.0299(11) -0.0038(9) 0.0038(8) -0.0035(8)
C40 0.0289(11) 0.0418(13) 0.0305(12) 0.0023(10) -0.0045(9) -0.0098(10)
C41 0.0423(13) 0.0574(16) 0.0209(11) -0.0032(11) 0.0056(9) -0.0151(12)
C42 0.0349(12) 0.0507(15) 0.0353(13) -0.0150(11) 0.0125(10) -0.0083(11)
C43 0.0270(10) 0.0333(12) 0.0347(12) -0.0070(10) 0.0031(9) 0.0001(9)
C44 0.0241(9) 0.0247(10) 0.0276(11) -0.0033(9) 0.0036(8) -0.0057(8)
C45 0.0337(11) 0.0287(11) 0.0219(10) 0.0007(9) 0.0015(8) -0.0002(9)
C46 0.0495(14) 0.0277(12) 0.0371(13) 0.0031(10) 0.0007(10) 0.0075(10)
C47 0.0395(14) 0.0342(14) 0.084(2) 0.0039(14) 0.0022(13) 0.0089(11)
C48 0.0557(15) 0.0320(13) 0.0517(16) 0.0054(11) 0.0268(12) 0.0186(12)
C49 0.048(5) 0.050(4) 0.035(3) -0.012(3) 0.013(3) 0.022(4)
C49A 0.068(8) 0.052(7) 0.036(4) -0.004(4) 0.004(6) 0.041(6)
C50 0.0307(11) 0.0349(12) 0.0377(13) -0.0073(10) 0.0092(9) -0.0016(9)
C51 0.0367(13) 0.0617(17) 0.0372(13) 0.0065(13) 0.0124(10) -0.0065(12)
C52 0.0614(17) 0.0437(15) 0.0444(15) 0.0025(12) 0.0101(12) -0.0250(13)
C53 0.0683(17) 0.0225(11) 0.0432(14) -0.0023(10) 0.0216(12) -0.0090(11)

loop_
_atom_type_symbol
_atom_type_description
_atom_type_scat_dispersion_real
_atom_type_scat_dispersion_imag
_atom_type_scat_source
C C 0.0033 0.0016 'International Tables Vol C Tables 4.2.6.8 and 6.1.1.4'
H H 0.0000 0.0000 'International Tables Vol C Tables 4.2.6.8 and 6.1.1.4'
N N 0.0061 0.0033 'International Tables Vol C Tables 4.2.6.8 and 6.1.1.4'
O O 0.0106 0.0060 'International Tables Vol C Tables 4.2.6.8 and 6.1.1.4'
Ca Ca 0.2262 0.3064 'International Tables Vol C Tables 4.2.6.8 and 6.1.1.4'

loop_
_geom_angle_atom_site_label_1
_geom_angle_atom_site_label_2
_geom_angle_atom_site_label_3
_geom_angle
_geom_angle_site_symmetry_1
_geom_angle_site_symmetry_3
_geom_angle_publ_flag
O1 Ca1 O3 90.38(5) . . ?
O1 Ca1 O2 174.57(6) . . ?
O3 Ca1 O2 84.54(6) . . ?
O1 Ca1 N1 79.35(5) . . ?
O3 Ca1 N1 95.00(5) . . ?
O2 Ca1 N1 102.96(5) . . ?
O1 Ca1 C38 93.60(7) . . ?
O3 Ca1 C38 161.85(8) . . ?
O2 Ca1 C38 90.65(7) . . ?
N1 Ca1 C38 103.13(7) . . ?
O1 Ca1 C45 78.09(6) . . ?
O3 Ca1 C45 75.22(6) . . ?
O2 Ca1 C45 98.70(6) . . ?
N1 Ca1 C45 155.28(6) . . ?
C38 Ca1 C45 88.28(7) . . ?
O1 Ca1 Ca2 39.77(3) . . ?
O3 Ca1 Ca2 103.10(4) . . ?
O2 Ca1 Ca2 139.88(4) . . ?
N1 Ca1 Ca2 115.24(4) . . ?
C38 Ca1 Ca2 69.84(5) . . ?
C45 Ca1 Ca2 48.05(5) . . ?
O1 Ca1 H38A 96.3(6) . . ?
O3 Ca1 H38A 173.1(6) . . ?
O2 Ca1 H38A 88.8(6) . . ?
N1 Ca1 H38A 84.8(6) . . ?
C38 Ca1 H38A 19.4(6) . . ?
C45 Ca1 H38A 107.6(6) . . ?
Ca2 Ca1 H38A 83.1(6) . . ?
O1 Ca1 H45A 96.8(5) . . ?
O3 Ca1 H45A 72.3(5) . . ?
O2 Ca1 H45A 79.8(5) . . ?
N1 Ca1 H45A 166.8(5) . . ?
C38 Ca1 H45A 89.6(5) . . ?
C45 Ca1 H45A 18.9(5) . . ?
Ca2 Ca1 H45A 65.9(5) . . ?
H38A Ca1 H45A 108.2(8) . . ?
O1 Ca2 N2 82.84(5) . . ?
O1 Ca2 C45 83.24(6) . . ?
N2 Ca2 C45 112.79(7) . . ?
O1 Ca2 C39 133.07(6) . . ?
N2 Ca2 C39 92.92(6) . . ?
C45 Ca2 C39 55.44(6) . . ?
O1 Ca2 C32 114.81(6) . . ?
N2 Ca2 C32 150.38(7) . . ?
C45 Ca2 C32 93.56(7) . . ?
C39 Ca2 C32 91.18(6) . . ?
O1 Ca2 C37 85.14(5) . . ?
N2 Ca2 C37 149.21(6) . . ?
C45 Ca2 C37 93.71(7) . . ?
C39 Ca2 C37 115.71(6) . . ?
C32 Ca2 C37 29.86(6) . . ?
O1 Ca2 C44 114.06(5) . . ?
N2 Ca2 C44 115.52(6) . . ?
C45 Ca2 C44 30.83(6) . . ?
C39 Ca2 C44 29.53(6) . . ?
C32 Ca2 C44 80.22(7) . . ?
C37 Ca2 C44 95.26(6) . . ?
O1 Ca2 C33 132.40(6) . . ?
N2 Ca2 C33 122.03(7) . . ?
C45 Ca2 C33 115.34(8) . . ?
C39 Ca2 C33 88.99(7) . . ?
C32 Ca2 C33 28.72(7) . . ?
C37 Ca2 C33 52.07(6) . . ?
C44 Ca2 C33 92.18(8) . . ?
O1 Ca2 C36 74.30(6) . . ?
N2 Ca2 C36 119.87(6) . . ?
C45 Ca2 C36 118.43(7) . . ?
C39 Ca2 C36 141.89(7) . . ?
C32 Ca2 C36 50.71(7) . . ?
C37 Ca2 C36 29.34(7) . . ?
C44 Ca2 C36 124.60(6) . . ?
C33 Ca2 C36 58.20(7) . . ?
O1 Ca2 C34 117.37(7) . . ?
N2 Ca2 C34 100.19(7) . . ?
C45 Ca2 C34 143.42(8) . . ?
C39 Ca2 C34 109.41(8) . . ?
C32 Ca2 C34 51.08(8) . . ?
C37 Ca2 C34 61.07(7) . . ?
C44 Ca2 C34 119.72(8) . . ?
C33 Ca2 C34 28.43(8) . . ?
C36 Ca2 C34 49.92(7) . . ?
O1 Ca2 C35 89.39(6) . . ?
N2 Ca2 C35 100.08(7) . . ?
C45 Ca2 C35 144.97(7) . . ?
C39 Ca2 C35 137.02(7) . . ?
C32 Ca2 C35 58.82(8) . . ?
C37 Ca2 C35 51.46(7) . . ?
C44 Ca2 C35 138.76(7) . . ?
C33 Ca2 C35 49.54(8) . . ?
C36 Ca2 C35 27.74(7) . . ?
C34 Ca2 C35 28.08(7) . . ?
O1 Ca2 C15 21.34(5) . . ?
N2 Ca2 C15 68.74(5) . . ?
C45 Ca2 C15 103.42(6) . . ?
C39 Ca2 C15 145.24(6) . . ?
C32 Ca2 C15 119.59(6) . . ?
C37 Ca2 C15 90.73(6) . . ?
C44 Ca2 C15 134.05(6) . . ?
C33 Ca2 C15 125.75(6) . . ?
C36 Ca2 C15 70.64(6) . . ?
C34 Ca2 C15 102.95(7) . . ?
C35 Ca2 C15 76.85(6) . . ?
C15 O1 Ca2 120.32(11) . . ?
C15 O1 Ca1 135.67(11) . . ?
Ca2 O1 Ca1 99.97(5) . . ?
C46 O2 C49A 109.0(5) . . ?
C46 O2 C49 106.1(4) . . ?
C46 O2 Ca1 128.28(13) . . ?
C49A O2 Ca1 122.0(5) . . ?
C49 O2 Ca1 123.7(4) . . ?
C53 O3 C50 109.31(17) . . ?
C53 O3 Ca1 128.31(13) . . ?
C50 O3 Ca1 117.70(12) . . ?
C13 N1 C1 116.75(16) . . ?
C13 N1 Ca1 125.92(12) . . ?
C1 N1 Ca1 117.32(11) . . ?
C17 N2 C20 117.28(16) . . ?
C17 N2 Ca2 116.50(12) . . ?
C20 N2 Ca2 125.52(12) . . ?
C2 C1 C6 119.42(17) . . ?
C2 C1 N1 120.16(17) . . ?
C6 C1 N1 120.34(17) . . ?
C3 C2 C1 119.39(18) . . ?
C3 C2 C7 118.54(19) . . ?
C1 C2 C7 122.07(18) . . ?
C4 C3 C2 121.6(2) . . ?
C4 C3 H3 119.2 . . ?
C2 C3 H3 119.2 . . ?
C5 C4 C3 119.13(19) . . ?
C5 C4 H4 120.4 . . ?
C3 C4 H4 120.4 . . ?
C4 C5 C6 121.5(2) . . ?
C4 C5 H5 119.3 . . ?
C6 C5 H5 119.3 . . ?
C5 C6 C1 118.96(19) . . ?
C5 C6 C10 118.28(18) . . ?
C1 C6 C10 122.76(17) . . ?
C9A C7 C2 121.9(5) . . ?
C8 C7 C2 112.1(4) . . ?
C9A C7 C8A 115.4(10) . . ?
C2 C7 C8A 110.6(9) . . ?
C8 C7 C9 107.5(3) . . ?
C2 C7 C9 109.4(2) . . ?
C8 C7 H7 109.3 . . ?
C2 C7 H7 109.3 . . ?
C9 C7 H7 109.3 . . ?
C9A C7 H7A 101.7 . . ?
C2 C7 H7A 101.7 . . ?
C8A C7 H7A 101.7 . . ?
C7 C8 H8A 109.5 . . ?
C7 C8 H8B 109.5 . . ?
H8A C8 H8B 109.5 . . ?
C7 C8 H8C 109.5 . . ?
H8A C8 H8C 109.5 . . ?
H8B C8 H8C 109.5 . . ?
C7 C9 H9A 109.5 . . ?
C7 C9 H9B 109.5 . . ?
H9A C9 H9B 109.5 . . ?
C7 C9 H9C 109.5 . . ?
H9A C9 H9C 109.5 . . ?
H9B C9 H9C 109.5 . . ?
C7 C8A H8AA 109.5 . . ?
C7 C8A H8AB 109.5 . . ?
H8AA C8A H8AB 109.5 . . ?
C7 C8A H8AC 109.5 . . ?
H8AA C8A H8AC 109.5 . . ?
H8AB C8A H8AC 109.5 . . ?
C7 C9A H9AA 109.5 . . ?
C7 C9A H9AB 109.5 . . ?
H9AA C9A H9AB 109.5 . . ?
C7 C9A H9AC 109.5 . . ?
H9AA C9A H9AC 109.5 . . ?
H9AB C9A H9AC 109.5 . . ?
C6 C10 C12 111.80(18) . . ?
C6 C10 C11 111.37(18) . . ?
C12 C10 C11 109.69(18) . . ?
C6 C10 H10 107.9 . . ?
C12 C10 H10 107.9 . . ?
C11 C10 H10 107.9 . . ?
C10 C11 H11A 109.5 . . ?
C10 C11 H11B 109.5 . . ?
H11A C11 H11B 109.5 . . ?
C10 C11 H11C 109.5 . . ?
H11A C11 H11C 109.5 . . ?
H11B C11 H11C 109.5 . . ?
C10 C12 H12A 109.5 . . ?
C10 C12 H12B 109.5 . . ?
H12A C12 H12B 109.5 . . ?
C10 C12 H12C 109.5 . . ?
H12A C12 H12C 109.5 . . ?
H12B C12 H12C 109.5 . . ?
N1 C13 C14 126.53(17) . . ?
N1 C13 C19 119.15(17) . . ?
C14 C13 C19 114.33(17) . . ?
C13 C14 C15 130.61(18) . . ?
C13 C14 H14 114.7 . . ?
C15 C14 H14 114.7 . . ?
O1 C15 C14 121.51(16) . . ?
O1 C15 C16 121.12(17) . . ?
C14 C15 C16 117.34(17) . . ?
O1 C15 Ca2 38.34(8) . . ?
C14 C15 Ca2 148.31(13) . . ?
C16 C15 Ca2 88.45(12) . . ?
C17 C16 C15 131.86(19) . . ?
C17 C16 H16 114.1 . . ?
C15 C16 H16 114.1 . . ?
N2 C17 C16 126.07(18) . . ?
N2 C17 C18 119.96(17) . . ?
C16 C17 C18 113.97(18) . . ?
N2 C17 Ca2 41.52(9) . . ?
C16 C17 Ca2 85.91(12) . . ?
C18 C17 Ca2 157.17(15) . . ?
C17 C18 H18A 109.5 . . ?
C17 C18 H18B 109.5 . . ?
H18A C18 H18B 109.5 . . ?
C17 C18 H18C 109.5 . . ?
H18A C18 H18C 109.5 . . ?
H18B C18 H18C 109.5 . . ?
C13 C19 H19A 109.5 . . ?
C13 C19 H19B 109.5 . . ?
H19A C19 H19B 109.5 . . ?
C13 C19 H19C 109.5 . . ?
H19A C19 H19C 109.5 . . ?
H19B C19 H19C 109.5 . . ?
C21 C20 C25 120.10(17) . . ?
C21 C20 N2 121.37(17) . . ?
C25 C20 N2 118.52(17) . . ?
C22 C21 C20 118.8(2) . . ?
C22 C21 C26 118.7(2) . . ?
C20 C21 C26 122.56(18) . . ?
C23 C22 C21 121.4(2) . . ?
C23 C22 H22 119.3 . . ?
C21 C22 H22 119.3 . . ?
C22 C23 C24 119.69(19) . . ?
C22 C23 H23 120.2 . . ?
C24 C23 H23 120.2 . . ?
C23 C24 C25 121.5(2) . . ?
C23 C24 H24 119.3 . . ?
C25 C24 H24 119.3 . . ?
C24 C25 C20 118.42(19) . . ?
C24 C25 C29 119.74(18) . . ?
C20 C25 C29 121.82(17) . . ?
C21 C26 C27 112.6(2) . . ?
C21 C26 C28 109.9(2) . . ?
C27 C26 C28 110.5(2) . . ?
C21 C26 H26 107.9 . . ?
C27 C26 H26 107.9 . . ?
C28 C26 H26 107.9 . . ?
C26 C27 H27A 109.5 . . ?
C26 C27 H27B 109.5 . . ?
H27A C27 H27B 109.5 . . ?
C26 C27 H27C 109.5 . . ?
H27A C27 H27C 109.5 . . ?
H27B C27 H27C 109.5 . . ?
C26 C28 H28A 109.5 . . ?
C26 C28 H28B 109.5 . . ?
H28A C28 H28B 109.5 . . ?
C26 C28 H28C 109.5 . . ?
H28A C28 H28C 109.5 . . ?
H28B C28 H28C 109.5 . . ?
C25 C29 C30 111.37(18) . . ?
C25 C29 C31 111.9(2) . . ?
C30 C29 C31 110.4(2) . . ?
C25 C29 H29 107.6 . . ?
C30 C29 H29 107.6 . . ?
C31 C29 H29 107.6 . . ?
C29 C30 H30A 109.5 . . ?
C29 C30 H30B 109.5 . . ?
H30A C30 H30B 109.5 . . ?
C29 C30 H30C 109.5 . . ?
H30A C30 H30C 109.5 . . ?
H30B C30 H30C 109.5 . . ?
C29 C31 H31A 109.5 . . ?
C29 C31 H31B 109.5 . . ?
H31A C31 H31B 109.5 . . ?
C29 C31 H31C 109.5 . . ?
H31A C31 H31C 109.5 . . ?
H31B C31 H31C 109.5 . . ?
C33 C32 C37 121.5(2) . . ?
C33 C32 Ca2 77.54(13) . . ?
C37 C32 Ca2 75.39(11) . . ?
C33 C32 H32 119.3 . . ?
C37 C32 H32 119.3 . . ?
Ca2 C32 H32 119.3 . . ?
C32 C33 C34 121.6(2) . . ?
C32 C33 Ca2 73.74(12) . . ?
C34 C33 Ca2 77.34(13) . . ?
C32 C33 H33 119.2 . . ?
C34 C33 H33 119.2 . . ?
Ca2 C33 H33 119.2 . . ?
C35 C34 C33 117.8(2) . . ?
C35 C34 Ca2 76.46(14) . . ?
C33 C34 Ca2 74.23(13) . . ?
C35 C34 H34 121.1 . . ?
C33 C34 H34 121.1 . . ?
Ca2 C34 H34 121.1 . . ?
C36 C35 C34 121.3(3) . . ?
C36 C35 Ca2 74.90(13) . . ?
C34 C35 Ca2 75.46(14) . . ?
C36 C35 H35 119.3 . . ?
C34 C35 H35 119.3 . . ?
Ca2 C35 H35 119.3 . . ?
C35 C36 C37 122.9(2) . . ?
C35 C36 Ca2 77.36(13) . . ?
C37 C36 Ca2 72.98(11) . . ?
C35 C36 H36 118.5 . . ?
C37 C36 H36 118.5 . . ?
Ca2 C36 H36 118.5 . . ?
C38 C37 C36 122.3(2) . . ?
C38 C37 C32 122.8(2) . . ?
C36 C37 C32 114.7(2) . . ?
C38 C37 Ca2 111.82(14) . . ?
C36 C37 Ca2 77.68(11) . . ?
C32 C37 Ca2 74.74(11) . . ?
C37 C38 Ca1 108.95(14) . . ?
C37 C38 H38A 113.8(18) . . ?
Ca1 C38 H38A 86.5(17) . . ?
C37 C38 H38B 119.4(17) . . ?
Ca1 C38 H38B 104.4(16) . . ?
H38A C38 H38B 117(2) . . ?
C40 C39 C44 122.1(2) . . ?
C40 C39 Ca2 123.90(15) . . ?
C44 C39 Ca2 76.62(11) . . ?
C40 C39 H39 118.9 . . ?
C44 C39 H39 118.9 . . ?
Ca2 C39 H39 70.3 . . ?
C41 C40 C39 120.7(2) . . ?
C41 C40 H40 119.7 . . ?
C39 C40 H40 119.7 . . ?
C40 C41 C42 118.5(2) . . ?
C40 C41 H41 120.8 . . ?
C42 C41 H41 120.8 . . ?
C43 C42 C41 121.3(2) . . ?
C43 C42 H42 119.3 . . ?
C41 C42 H42 119.3 . . ?
C42 C43 C44 121.9(2) . . ?
C42 C43 H43 119.1 . . ?
C44 C43 H43 119.1 . . ?
C39 C44 C43 115.42(19) . . ?
C39 C44 C45 122.03(19) . . ?
C43 C44 C45 122.32(19) . . ?
C39 C44 Ca2 73.85(12) . . ?
C43 C44 Ca2 127.51(14) . . ?
C45 C44 Ca2 68.05(12) . . ?
C44 C45 Ca2 81.12(12) . . ?
C44 C45 Ca1 142.93(15) . . ?
Ca2 C45 Ca1 78.40(6) . . ?
C44 C45 H45A 112.1(15) . . ?
Ca2 C45 H45A 141.6(15) . . ?
Ca1 C45 H45A 69.8(15) . . ?
C44 C45 H45B 112.0(14) . . ?
Ca2 C45 H45B 92.2(14) . . ?
Ca1 C45 H45B 99.4(14) . . ?
H45A C45 H45B 113(2) . . ?
O2 C46 C47 105.1(2) . . ?
O2 C46 H46A 110.7 . . ?
C47 C46 H46A 110.7 . . ?
O2 C46 H46B 110.7 . . ?
C47 C46 H46B 110.7 . . ?
H46A C46 H46B 108.8 . . ?
C46 C47 C48 102.4(2) . . ?
C46 C47 H47A 111.3 . . ?
C48 C47 H47A 111.3 . . ?
C46 C47 H47B 111.3 . . ?
C48 C47 H47B 111.3 . . ?
H47A C47 H47B 109.2 . . ?
C49 C48 C47 97.7(5) . . ?
C47 C48 C49A 107.1(5) . . ?
C49 C48 H48A 112.2 . . ?
C47 C48 H48A 112.2 . . ?
C49 C48 H48B 112.2 . . ?
C47 C48 H48B 112.2 . . ?
H48A C48 H48B 109.8 . . ?
C47 C48 H48C 110.3 . . ?
C49A C48 H48C 110.3 . . ?
C47 C48 H48D 110.3 . . ?
C49A C48 H48D 110.3 . . ?
H48C C48 H48D 108.5 . . ?
O2 C49 C48 105.9(6) . . ?
O2 C49 H49A 110.6 . . ?
C48 C49 H49A 110.6 . . ?
O2 C49 H49B 110.6 . . ?
C48 C49 H49B 110.6 . . ?
H49A C49 H49B 108.7 . . ?
O2 C49A C48 102.5(8) . . ?
O2 C49A H49C 111.3 . . ?
C48 C49A H49C 111.3 . . ?
O2 C49A H49D 111.3 . . ?
C48 C49A H49D 111.3 . . ?
H49C C49A H49D 109.2 . . ?
O3 C50 C51 105.23(18) . . ?
O3 C50 H50A 110.7 . . ?
C51 C50 H50A 110.7 . . ?
O3 C50 H50B 110.7 . . ?
C51 C50 H50B 110.7 . . ?
H50A C50 H50B 108.8 . . ?
C50 C51 C52 102.14(19) . . ?
C50 C51 H51A 111.3 . . ?
C52 C51 H51A 111.3 . . ?
C50 C51 H51B 111.3 . . ?
C52 C51 H51B 111.3 . . ?
H51A C51 H51B 109.2 . . ?
C53 C52 C51 102.02(19) . . ?
C53 C52 H52A 111.4 . . ?
C51 C52 H52A 111.4 . . ?
C53 C52 H52B 111.4 . . ?
C51 C52 H52B 111.4 . . ?
H52A C52 H52B 109.2 . . ?
O3 C53 C52 105.3(2) . . ?
O3 C53 H53A 110.7 . . ?
C52 C53 H53A 110.7 . . ?
O3 C53 H53B 110.7 . . ?
C52 C53 H53B 110.7 . . ?
H53A C53 H53B 108.8 . . ?

loop_
_geom_bond_atom_site_label_1
_geom_bond_atom_site_label_2
_geom_bond_distance
_geom_bond_site_symmetry_2
_geom_bond_publ_flag
Ca1 O1 2.2639(13) . ?
Ca1 O3 2.3891(15) . ?
Ca1 O2 2.3987(15) . ?
Ca1 N1 2.4340(16) . ?
Ca1 C38 2.666(2) . ?
Ca1 C45 2.833(2) . ?
Ca1 Ca2 3.4504(5) . ?
Ca1 H38A 2.77(3) . ?
Ca1 H45A 2.66(2) . ?
Ca2 O1 2.2412(13) . ?
Ca2 N2 2.3605(16) . ?
Ca2 C45 2.620(2) . ?
Ca2 C39 2.755(2) . ?
Ca2 C32 2.779(2) . ?
Ca2 C37 2.7878(19) . ?
Ca2 C44 2.791(2) . ?
Ca2 C33 2.827(2) . ?
Ca2 C36 2.848(2) . ?
Ca2 C34 2.866(2) . ?
Ca2 C35 2.879(2) . ?
Ca2 C15 3.1187(19) . ?
O1 C15 1.315(2) . ?
O2 C46 1.447(3) . ?
O2 C49A 1.475(13) . ?
O2 C49 1.485(9) . ?
O3 C53 1.452(3) . ?
O3 C50 1.454(2) . ?
N1 C13 1.332(2) . ?
N1 C1 1.440(2) . ?
N2 C17 1.333(3) . ?
N2 C20 1.440(2) . ?
C1 C2 1.407(3) . ?
C1 C6 1.409(3) . ?
C2 C3 1.388(3) . ?
C2 C7 1.523(3) . ?
C3 C4 1.380(3) . ?
C3 H3 0.9500 . ?
C4 C5 1.378(3) . ?
C4 H4 0.9500 . ?
C5 C6 1.399(3) . ?
C5 H5 0.9500 . ?
C6 C10 1.520(3) . ?
C7 C9A 1.399(10) . ?
C7 C8 1.490(9) . ?
C7 C8A 1.57(2) . ?
C7 C9 1.594(4) . ?
C7 H7 1.0000 . ?
C7 H7A 1.0000 . ?
C8 H8A 0.9800 . ?
C8 H8B 0.9800 . ?
C8 H8C 0.9800 . ?
C9 H9A 0.9800 . ?
C9 H9B 0.9800 . ?
C9 H9C 0.9800 . ?
C8A H8AA 0.9800 . ?
C8A H8AB 0.9800 . ?
C8A H8AC 0.9800 . ?
C9A H9AA 0.9800 . ?
C9A H9AB 0.9800 . ?
C9A H9AC 0.9800 . ?
C10 C12 1.529(3) . ?
C10 C11 1.534(3) . ?
C10 H10 1.0000 . ?
C11 H11A 0.9800 . ?
C11 H11B 0.9800 . ?
C11 H11C 0.9800 . ?
C12 H12A 0.9800 . ?
C12 H12B 0.9800 . ?
C12 H12C 0.9800 . ?
C13 C14 1.407(3) . ?
C13 C19 1.527(3) . ?
C14 C15 1.419(3) . ?
C14 H14 0.9500 . ?
C15 C16 1.421(3) . ?
C16 C17 1.411(3) . ?
C16 H16 0.9500 . ?
C17 C18 1.525(3) . ?
C18 H18A 0.9800 . ?
C18 H18B 0.9800 . ?
C18 H18C 0.9800 . ?
C19 H19A 0.9800 . ?
C19 H19B 0.9800 . ?
C19 H19C 0.9800 . ?
C20 C21 1.405(3) . ?
C20 C25 1.412(3) . ?
C21 C22 1.398(3) . ?
C21 C26 1.519(3) . ?
C22 C23 1.373(3) . ?
C22 H22 0.9500 . ?
C23 C24 1.375(3) . ?
C23 H23 0.9500 . ?
C24 C25 1.400(3) . ?
C24 H24 0.9500 . ?
C25 C29 1.520(3) . ?
C26 C27 1.531(4) . ?
C26 C28 1.538(4) . ?
C26 H26 1.0000 . ?
C27 H27A 0.9800 . ?
C27 H27B 0.9800 . ?
C27 H27C 0.9800 . ?
C28 H28A 0.9800 . ?
C28 H28B 0.9800 . ?
C28 H28C 0.9800 . ?
C29 C30 1.524(3) . ?
C29 C31 1.530(3) . ?
C29 H29 1.0000 . ?
C30 H30A 0.9800 . ?
C30 H30B 0.9800 . ?
C30 H30C 0.9800 . ?
C31 H31A 0.9800 . ?
C31 H31B 0.9800 . ?
C31 H31C 0.9800 . ?
C32 C33 1.391(3) . ?
C32 C37 1.434(3) . ?
C32 H32 1.0000 . ?
C33 C34 1.398(4) . ?
C33 H33 1.0000 . ?
C34 C35 1.394(4) . ?
C34 H34 1.0000 . ?
C35 C36 1.373(3) . ?
C35 H35 1.0000 . ?
C36 C37 1.429(3) . ?
C36 H36 1.0000 . ?
C37 C38 1.408(3) . ?
C38 H38A 0.92(3) . ?
C38 H38B 0.97(3) . ?
C39 C40 1.392(3) . ?
C39 C44 1.414(3) . ?
C39 H39 0.9500 . ?
C40 C41 1.376(3) . ?
C40 H40 0.9500 . ?
C41 C42 1.394(3) . ?
C41 H41 0.9500 . ?
C42 C43 1.374(3) . ?
C42 H42 0.9500 . ?
C43 C44 1.417(3) . ?
C43 H43 0.9500 . ?
C44 C45 1.447(3) . ?
C45 H45A 0.92(2) . ?
C45 H45B 0.96(2) . ?
C46 C47 1.492(3) . ?
C46 H46A 0.9900 . ?
C46 H46B 0.9900 . ?
C47 C48 1.516(4) . ?
C47 H47A 0.9900 . ?
C47 H47B 0.9900 . ?
C48 C49 1.488(11) . ?
C48 C49A 1.565(12) . ?
C48 H48A 0.9900 . ?
C48 H48B 0.9900 . ?
C48 H48C 0.9900 . ?
C48 H48D 0.9900 . ?
C49 H49A 0.9900 . ?
C49 H49B 0.9900 . ?
C49A H49C 0.9900 . ?
C49A H49D 0.9900 . ?
C50 C51 1.514(3) . ?
C50 H50A 0.9900 . ?
C50 H50B 0.9900 . ?
C51 C52 1.518(4) . ?
C51 H51A 0.9900 . ?
C51 H51B 0.9900 . ?
C52 C53 1.504(4) . ?
C52 H52A 0.9900 . ?
C52 H52B 0.9900 . ?
C53 H53A 0.9900 . ?
C53 H53B 0.9900 . ?
